data_7035798
loop_
_publ_author_name
'Zigon, Nicolas'
'Kyritsakas, Nathalie'
'Hosseini, Mir Wais'

_publ_section_title
;
 Molecular tectonics: heterometallic coordination networks based on a
 Pt(ii) organometallic metallatecton.
;
_journal_issue 32
_journal_name_full 'Dalton transactions (Cambridge, England : 2003)'
_journal_page_first 14204
_journal_page_last 14207
_journal_paper_doi 10.1039/c5dt02404h
_journal_volume 44
_journal_year 2015
_chemical_formula_moiety '2(C100 H76 Br2 Cd N4 P4 Pt2),4(C H Cl3),7(H2O)'
_chemical_formula_sum 'C204 H170 Br4 Cd2 Cl12 N8 O7 P8 Pt4'
_chemical_formula_weight 4843.44
_chemical_name_systematic
; 
 ? 
;
_space_group_IT_number 2
_symmetry_cell_setting triclinic
_symmetry_space_group_name_Hall '-P 1'
_symmetry_space_group_name_H-M 'P -1'
_atom_sites_solution_hydrogens geom
_atom_sites_solution_primary direct
_atom_sites_solution_secondary difmap
_audit_creation_method SHELXL-97
_audit_update_record
;
2015-05-27 deposited with the CCDC.
2015-07-10 downloaded from the CCDC.
;
_cell_angle_alpha 113.2070(10)
_cell_angle_beta 99.7830(10)
_cell_angle_gamma 101.2470(10)
_cell_formula_units_Z 1
_cell_length_a 17.6603(4)
_cell_length_b 19.2398(4)
_cell_length_c 19.5076(4)
_cell_measurement_reflns_used 9144
_cell_measurement_temperature 173(2)
_cell_measurement_theta_max 28.80
_cell_measurement_theta_min 2.30
_cell_volume 5746.7(2)
_computing_cell_refinement 'Bruker SAINT'
_computing_data_collection 'Bruker APEX2'
_computing_data_reduction 'Bruker SAINT'
_computing_molecular_graphics 'Bruker SHELXTL'
_computing_publication_material 'Bruker SHELXTL'
_computing_structure_refinement 'SHELXL-97 (Sheldrick, 2008)'
_computing_structure_solution 'SHELXS-97 (Sheldrick, 2008)'
_diffrn_ambient_temperature 173(2)
_diffrn_measured_fraction_theta_full 0.997
_diffrn_measured_fraction_theta_max 0.997
_diffrn_measurement_device_type 'Bruker APEX-II CCD'
_diffrn_measurement_method '\f and \w scans'
_diffrn_radiation_monochromator graphite
_diffrn_radiation_source 'fine-focus sealed tube'
_diffrn_radiation_type MoK\a
_diffrn_radiation_wavelength 0.71073
_diffrn_reflns_av_R_equivalents 0.0547
_diffrn_reflns_av_sigmaI/netI 0.0451
_diffrn_reflns_limit_h_max 24
_diffrn_reflns_limit_h_min -24
_diffrn_reflns_limit_k_max 24
_diffrn_reflns_limit_k_min -27
_diffrn_reflns_limit_l_max 27
_diffrn_reflns_limit_l_min 0
_diffrn_reflns_number 30582
_diffrn_reflns_theta_full 29.08
_diffrn_reflns_theta_max 29.08
_diffrn_reflns_theta_min 1.95
_exptl_absorpt_coefficient_mu 3.547
_exptl_absorpt_correction_T_max 0.7894
_exptl_absorpt_correction_T_min 0.7408
_exptl_absorpt_correction_type multi-scan
_exptl_absorpt_process_details sadabs
_exptl_crystal_colour colorless
_exptl_crystal_density_diffrn 1.400
_exptl_crystal_density_meas ?
_exptl_crystal_density_method 'not measured'
_exptl_crystal_description prism
_exptl_crystal_F_000 2378
_exptl_crystal_size_max 0.09
_exptl_crystal_size_mid 0.07
_exptl_crystal_size_min 0.07
_refine_diff_density_max 1.890
_refine_diff_density_min -1.418
_refine_diff_density_rms 0.183
_refine_ls_extinction_method none
_refine_ls_goodness_of_fit_ref 1.041
_refine_ls_hydrogen_treatment constr
_refine_ls_matrix_type full
_refine_ls_number_parameters 1174
_refine_ls_number_reflns 30582
_refine_ls_number_restraints 18
_refine_ls_restrained_S_all 1.054
_refine_ls_R_factor_all 0.0716
_refine_ls_R_factor_gt 0.0513
_refine_ls_shift/su_max 0.002
_refine_ls_shift/su_mean 0.000
_refine_ls_structure_factor_coef Fsqd
_refine_ls_weighting_details 'calc w=1/[\s^2^(Fo^2^)+(0.0777P)^2^+28.0259P] where P=(Fo^2^+2Fc^2^)/3'
_refine_ls_weighting_scheme calc
_refine_ls_wR_factor_gt 0.1478
_refine_ls_wR_factor_ref 0.1566
_reflns_number_gt 23687
_reflns_number_total 30582
_reflns_threshold_expression >2sigma(I)
_cod_data_source_file c5dt02404h2.cif
_cod_data_source_block e2914a
_cod_depositor_comments
;
The following automatic conversions were performed:

'_symmetry_cell_setting' value 'Triclinic' changed to 'triclinic'
according to
/usr/data/users/saulius/crontab/automatic-downloads/rss-feeds/RSC/lib/dictionaries/cif_core.dic
dictionary named 'cif_core.dic' version 2.4.2 from 2011-04-26.

'_exptl_crystal_density_meas' value 'none' was changed to '?' - the
value is perceived as not measured.

Automatic conversion script
Id: cif_fix_values 3271 2015-04-21 07:52:19Z andrius 

 Adding full bibliography for 7035795--7035799.cif.
;
_cod_original_sg_symbol_H-M P-1
_cod_database_code 7035798

loop_
_symmetry_equiv_pos_as_xyz
'x, y, z'
'-x, -y, -z'

loop_
_atom_site_label
_atom_site_type_symbol
_atom_site_fract_x
_atom_site_fract_y
_atom_site_fract_z
_atom_site_U_iso_or_equiv
_atom_site_adp_type
_atom_site_occupancy
_atom_site_symmetry_multiplicity
_atom_site_calc_flag
_atom_site_refinement_flags
Cd1 Cd 0.74146(2) 0.76540(2) 0.249041(19) 0.02108(9) Uani 1 1 d .
Br1 Br 0.90178(4) 0.84359(4) 0.29044(4) 0.03515(15) Uani 1 1 d .
Br2 Br 0.57906(4) 0.69570(5) 0.20300(5) 0.04433(17) Uani 1 1 d .
Pt1 Pt 0.746321(12) 0.755625(13) -0.254163(10) 0.02058(6) Uani 1 1 d .
P1 P 0.88261(8) 0.77996(9) -0.20833(8) 0.0229(3) Uani 1 1 d .
C1 C 0.9236(3) 0.8162(4) -0.1045(3) 0.0269(12) Uani 1 1 d .
C2 C 0.9601(5) 0.7747(5) -0.0713(4) 0.0465(18) Uani 1 1 d .
H2 H 0.9619 0.7231 -0.1029 0.056 Uiso 1 1 calc R
C3 C 0.9939(6) 0.8094(7) 0.0081(5) 0.065(3) Uani 1 1 d .
H3 H 1.0201 0.7815 0.0305 0.078 Uiso 1 1 calc R
C4 C 0.9905(5) 0.8827(6) 0.0550(4) 0.054(2) Uani 1 1 d .
H4 H 1.0138 0.9053 0.1094 0.065 Uiso 1 1 calc R
C5 C 0.9533(4) 0.9233(5) 0.0233(4) 0.0449(18) Uani 1 1 d .
H5 H 0.9504 0.9742 0.0556 0.054 Uiso 1 1 calc R
C6 C 0.9195(4) 0.8897(4) -0.0568(3) 0.0346(14) Uani 1 1 d .
H6 H 0.8933 0.9180 -0.0786 0.042 Uiso 1 1 calc R
C7 C 0.9005(4) 0.6839(4) -0.2530(3) 0.0345(14) Uani 1 1 d .
C8 C 0.9531(6) 0.6696(5) -0.2976(4) 0.054(2) Uani 1 1 d .
H8 H 0.9847 0.7110 -0.3046 0.065 Uiso 1 1 calc R
C9 C 0.9595(8) 0.5924(7) -0.3329(5) 0.085(4) Uani 1 1 d .
H9 H 0.9946 0.5822 -0.3652 0.102 Uiso 1 1 calc R
C10 C 0.9187(9) 0.5334(7) -0.3229(6) 0.091(4) Uani 1 1 d .
H10 H 0.9259 0.4824 -0.3460 0.109 Uiso 1 1 calc R
C11 C 0.8637(7) 0.5479(5) -0.2768(6) 0.076(3) Uani 1 1 d .
H11 H 0.8335 0.5062 -0.2693 0.091 Uiso 1 1 calc R
C12 C 0.8544(5) 0.6232(5) -0.2430(5) 0.052(2) Uani 1 1 d .
H12 H 0.8168 0.6329 -0.2133 0.063 Uiso 1 1 calc R
C13 C 0.9515(4) 0.8508(4) -0.2254(3) 0.0314(13) Uani 1 1 d .
C14 C 1.0355(4) 0.8639(5) -0.1984(4) 0.0466(19) Uani 1 1 d .
H14 H 1.0544 0.8337 -0.1745 0.056 Uiso 1 1 calc R
C15 C 1.0894(5) 0.9202(6) -0.2069(5) 0.062(3) Uani 1 1 d .
H15 H 1.1455 0.9282 -0.1896 0.075 Uiso 1 1 calc R
C16 C 1.0620(5) 0.9652(5) -0.2405(5) 0.061(3) Uani 1 1 d .
H16 H 1.0993 1.0040 -0.2462 0.074 Uiso 1 1 calc R
C17 C 0.9810(6) 0.9538(5) -0.2657(5) 0.055(2) Uani 1 1 d .
H17 H 0.9630 0.9855 -0.2881 0.066 Uiso 1 1 calc R
C18 C 0.9240(4) 0.8958(4) -0.2589(4) 0.0392(15) Uani 1 1 d .
H18 H 0.8681 0.8879 -0.2769 0.047 Uiso 1 1 calc R
P2 P 0.60930(9) 0.72512(9) -0.29803(8) 0.0242(3) Uani 1 1 d .
C19 C 0.5480(4) 0.6448(4) -0.2860(3) 0.0300(13) Uani 1 1 d .
C20 C 0.5835(4) 0.6020(4) -0.2552(4) 0.0371(15) Uani 1 1 d .
H20 H 0.6403 0.6151 -0.2381 0.045 Uiso 1 1 calc R
C21 C 0.5341(6) 0.5382(5) -0.2496(4) 0.054(2) Uani 1 1 d .
H21 H 0.5579 0.5078 -0.2290 0.065 Uiso 1 1 calc R
C22 C 0.4534(6) 0.5202(5) -0.2732(5) 0.062(3) Uani 1 1 d .
H22 H 0.4208 0.4784 -0.2674 0.074 Uiso 1 1 calc R
C23 C 0.4173(5) 0.5628(5) -0.3062(5) 0.059(3) Uani 1 1 d .
H23 H 0.3605 0.5492 -0.3241 0.071 Uiso 1 1 calc R
C24 C 0.4648(4) 0.6239(5) -0.3122(4) 0.0424(17) Uani 1 1 d .
H24 H 0.4407 0.6527 -0.3347 0.051 Uiso 1 1 calc R
C25 C 0.5816(4) 0.8133(4) -0.2462(3) 0.0348(14) Uani 1 1 d .
C26 C 0.6233(5) 0.8832(5) -0.2443(5) 0.0511(19) Uani 1 1 d .
H26 H 0.6654 0.8832 -0.2688 0.061 Uiso 1 1 calc R
C27 C 0.6045(6) 0.9544(5) -0.2064(6) 0.073(3) Uani 1 1 d .
H27 H 0.6324 1.0020 -0.2063 0.088 Uiso 1 1 calc R
C28 C 0.5447(6) 0.9529(6) -0.1699(6) 0.078(4) Uani 1 1 d .
H28 H 0.5302 0.9998 -0.1452 0.094 Uiso 1 1 calc R
C29 C 0.5051(6) 0.8843(6) -0.1684(5) 0.067(3) Uani 1 1 d .
H29 H 0.4658 0.8850 -0.1406 0.080 Uiso 1 1 calc R
C30 C 0.5228(5) 0.8148(5) -0.2072(4) 0.050(2) Uani 1 1 d .
H30 H 0.4943 0.7675 -0.2073 0.060 Uiso 1 1 calc R
C31 C 0.5653(3) 0.6949(4) -0.4007(3) 0.0296(13) Uani 1 1 d .
C32 C 0.5604(4) 0.6178(4) -0.4527(3) 0.0325(13) Uani 1 1 d .
H32 H 0.5808 0.5845 -0.4340 0.039 Uiso 1 1 calc R
C33 C 0.5261(4) 0.5906(5) -0.5308(4) 0.0428(17) Uani 1 1 d .
H33 H 0.5230 0.5385 -0.5661 0.051 Uiso 1 1 calc R
C34 C 0.4959(5) 0.6393(6) -0.5579(4) 0.052(2) Uani 1 1 d .
H34 H 0.4715 0.6203 -0.6117 0.062 Uiso 1 1 calc R
C35 C 0.5014(6) 0.7137(6) -0.5077(5) 0.063(3) Uani 1 1 d .
H35 H 0.4814 0.7470 -0.5266 0.076 Uiso 1 1 calc R
C36 C 0.5361(5) 0.7422(5) -0.4285(4) 0.0456(18) Uani 1 1 d .
H36 H 0.5394 0.7946 -0.3938 0.055 Uiso 1 1 calc R
C37 C 0.7330(3) 0.7549(4) -0.1548(3) 0.0245(11) Uani 1 1 d .
C38 C 0.7281(4) 0.7525(4) -0.0957(3) 0.0293(13) Uani 1 1 d .
C39 C 0.7296(4) 0.7517(4) -0.0226(3) 0.0279(12) Uani 1 1 d .
C40 C 0.7770(4) 0.8168(4) 0.0462(3) 0.0422(18) Uani 1 1 d .
H40 H 0.8078 0.8622 0.0447 0.051 Uiso 1 1 calc R
C41 C 0.7789(4) 0.8148(4) 0.1163(3) 0.0445(19) Uani 1 1 d .
H41 H 0.8112 0.8598 0.1624 0.053 Uiso 1 1 calc R
N1 N 0.7370(3) 0.7519(3) 0.1226(3) 0.0292(11) Uani 1 1 d .
C42 C 0.6905(4) 0.6908(4) 0.0574(3) 0.0290(13) Uani 1 1 d .
H42 H 0.6593 0.6467 0.0609 0.035 Uiso 1 1 calc R
C43 C 0.6849(4) 0.6878(4) -0.0157(3) 0.0310(13) Uani 1 1 d .
H43 H 0.6510 0.6426 -0.0606 0.037 Uiso 1 1 calc R
C44 C 0.7594(3) 0.7565(4) -0.3534(3) 0.0254(12) Uani 1 1 d .
C45 C 0.7641(4) 0.7593(4) -0.4131(3) 0.0319(13) Uani 1 1 d .
C46 C 0.7624(4) 0.7636(4) -0.4844(3) 0.0309(13) Uani 1 1 d .
C47 C 0.8182(4) 0.8203(4) -0.4914(3) 0.0403(17) Uani 1 1 d .
H47 H 0.8613 0.8574 -0.4478 0.048 Uiso 1 1 calc R
C48 C 0.8107(4) 0.8222(4) -0.5625(3) 0.0364(15) Uani 1 1 d .
H48 H 0.8499 0.8613 -0.5660 0.044 Uiso 1 1 calc R
N2 N 0.7523(3) 0.7730(3) -0.6255(3) 0.0319(12) Uani 1 1 d .
C49 C 0.6998(5) 0.7176(5) -0.6195(4) 0.051(2) Uani 1 1 d .
H49 H 0.6578 0.6811 -0.6644 0.062 Uiso 1 1 calc R
C50 C 0.7024(5) 0.7099(5) -0.5514(4) 0.049(2) Uani 1 1 d .
H50 H 0.6639 0.6685 -0.5506 0.058 Uiso 1 1 calc R
Pt2 Pt 0.749120(13) 0.266932(12) 0.251782(12) 0.02455(6) Uani 1 1 d .
P3 P 0.73168(9) 0.22616(9) 0.12045(8) 0.0241(3) Uani 1 1 d .
C51 C 0.7395(4) 0.1278(4) 0.0636(3) 0.0290(12) Uani 1 1 d .
C52 C 0.8012(4) 0.1165(4) 0.0287(4) 0.0401(15) Uani 1 1 d .
H52 H 0.8414 0.1611 0.0351 0.048 Uiso 1 1 calc R
C53 C 0.8051(6) 0.0426(5) -0.0143(5) 0.055(2) Uani 1 1 d .
H53 H 0.8479 0.0359 -0.0376 0.065 Uiso 1 1 calc R
C54 C 0.7470(5) -0.0230(5) -0.0244(4) 0.0497(19) Uani 1 1 d .
H54 H 0.7498 -0.0745 -0.0549 0.060 Uiso 1 1 calc R
C55 C 0.6853(5) -0.0139(4) 0.0096(4) 0.0486(19) Uani 1 1 d .
H55 H 0.6451 -0.0589 0.0024 0.058 Uiso 1 1 calc R
C56 C 0.6824(5) 0.0619(4) 0.0547(4) 0.0410(16) Uani 1 1 d .
H56 H 0.6407 0.0686 0.0796 0.049 Uiso 1 1 calc R
C57 C 0.8023(4) 0.2901(4) 0.0970(4) 0.0322(13) Uani 1 1 d .
C58 C 0.7816(6) 0.3028(8) 0.0327(6) 0.083(4) Uani 1 1 d .
H58 H 0.7286 0.2787 -0.0007 0.100 Uiso 1 1 calc R
C59 C 0.8379(8) 0.3505(9) 0.0168(8) 0.111(5) Uani 1 1 d .
H59 H 0.8239 0.3559 -0.0297 0.133 Uiso 1 1 calc R
C60 C 0.9119(7) 0.3894(7) 0.0651(8) 0.087(4) Uani 1 1 d .
H60 H 0.9485 0.4251 0.0551 0.104 Uiso 1 1 calc R
C61 C 0.9333(5) 0.3769(5) 0.1285(6) 0.064(3) Uani 1 1 d .
H61 H 0.9862 0.4025 0.1621 0.077 Uiso 1 1 calc R
C62 C 0.8787(4) 0.3270(4) 0.1447(5) 0.0436(17) Uani 1 1 d .
H62 H 0.8946 0.3185 0.1891 0.052 Uiso 1 1 calc R
C63 C 0.6323(4) 0.2247(4) 0.0725(3) 0.0312(13) Uani 1 1 d .
C64 C 0.5931(4) 0.2741(4) 0.1140(4) 0.0391(15) Uani 1 1 d .
H64 H 0.6163 0.3077 0.1678 0.047 Uiso 1 1 calc R
C65 C 0.5197(5) 0.2744(6) 0.0768(5) 0.059(2) Uani 1 1 d .
H65 H 0.4921 0.3082 0.1055 0.071 Uiso 1 1 calc R
C66 C 0.4859(6) 0.2274(7) -0.0002(6) 0.088(4) Uani 1 1 d .
H66 H 0.4345 0.2272 -0.0248 0.105 Uiso 1 1 calc R
C67 C 0.5266(5) 0.1802(7) -0.0423(5) 0.082(4) Uani 1 1 d .
H67 H 0.5044 0.1494 -0.0967 0.099 Uiso 1 1 calc R
C68 C 0.5981(5) 0.1771(5) -0.0073(4) 0.054(2) Uani 1 1 d .
H68 H 0.6249 0.1428 -0.0365 0.064 Uiso 1 1 calc R
P4 P 0.77077(9) 0.30653(9) 0.38377(8) 0.0247(3) Uani 1 1 d .
C69 C 0.8752(4) 0.3161(4) 0.4259(3) 0.0289(12) Uani 1 1 d .
C70 C 0.9235(4) 0.3819(5) 0.4922(4) 0.0455(18) Uani 1 1 d .
H70 H 0.9042 0.4259 0.5155 0.055 Uiso 1 1 calc R
C71 C 1.0005(5) 0.3830(6) 0.5245(5) 0.059(2) Uani 1 1 d .
H71 H 1.0340 0.4280 0.5700 0.070 Uiso 1 1 calc R
C72 C 1.0288(5) 0.3179(6) 0.4903(5) 0.058(2) Uani 1 1 d .
H72 H 1.0810 0.3183 0.5131 0.070 Uiso 1 1 calc R
C73 C 0.9811(4) 0.2537(5) 0.4237(5) 0.0450(17) Uani 1 1 d .
H73 H 1.0005 0.2098 0.4002 0.054 Uiso 1 1 calc R
C74 C 0.9047(4) 0.2529(4) 0.3907(4) 0.0355(14) Uani 1 1 d .
H74 H 0.8724 0.2088 0.3439 0.043 Uiso 1 1 calc R
C75 C 0.7151(4) 0.2367(4) 0.4116(4) 0.0309(13) Uani 1 1 d .
C76 C 0.6365(4) 0.1910(4) 0.3672(4) 0.0382(15) Uani 1 1 d .
H76 H 0.6127 0.1968 0.3230 0.046 Uiso 1 1 calc R
C77 C 0.5931(5) 0.1372(5) 0.3878(5) 0.052(2) Uani 1 1 d .
H77 H 0.5399 0.1064 0.3575 0.062 Uiso 1 1 calc R
C78 C 0.6264(6) 0.1287(6) 0.4506(6) 0.066(3) Uani 1 1 d .
H78 H 0.5964 0.0921 0.4644 0.079 Uiso 1 1 calc R
C79 C 0.7055(7) 0.1738(7) 0.4956(6) 0.071(3) Uani 1 1 d .
H79 H 0.7286 0.1675 0.5397 0.085 Uiso 1 1 calc R
C80 C 0.7500(5) 0.2279(5) 0.4758(5) 0.0488(19) Uani 1 1 d .
H80 H 0.8035 0.2581 0.5058 0.059 Uiso 1 1 calc R
C81 C 0.7543(4) 0.3992(4) 0.4437(3) 0.0303(13) Uani 1 1 d .
C82 C 0.7952(5) 0.4691(4) 0.4439(4) 0.0412(16) Uani 1 1 d .
H82 H 0.8298 0.4682 0.4113 0.049 Uiso 1 1 calc R
C83 C 0.7849(5) 0.5405(4) 0.4925(5) 0.054(2) Uani 1 1 d .
H83 H 0.8133 0.5883 0.4933 0.065 Uiso 1 1 calc R
C84 C 0.7344(5) 0.5429(5) 0.5390(6) 0.060(2) Uani 1 1 d .
H84 H 0.7285 0.5921 0.5721 0.072 Uiso 1 1 calc R
C85 C 0.6922(5) 0.4739(5) 0.5377(5) 0.060(2) Uani 1 1 d .
H85 H 0.6566 0.4755 0.5693 0.072 Uiso 1 1 calc R
C86 C 0.7017(4) 0.4013(4) 0.4896(4) 0.0429(16) Uani 1 1 d .
H86 H 0.6724 0.3537 0.4885 0.051 Uiso 1 1 calc R
C87 C 0.7668(4) 0.3760(4) 0.2600(3) 0.0295(12) Uani 1 1 d .
C88 C 0.7751(4) 0.4377(4) 0.2550(4) 0.0333(14) Uani 1 1 d .
C89 C 0.7743(4) 0.5062(4) 0.2436(4) 0.0323(13) Uani 1 1 d .
C90 C 0.8358(4) 0.5772(4) 0.2851(4) 0.0425(17) Uani 1 1 d .
H90 H 0.8814 0.5804 0.3212 0.051 Uiso 1 1 calc R
C91 C 0.8305(4) 0.6417(4) 0.2740(4) 0.0433(17) Uani 1 1 d .
H91 H 0.8741 0.6886 0.3017 0.052 Uiso 1 1 calc R
N3 N 0.7679(3) 0.6424(3) 0.2266(3) 0.0328(12) Uani 1 1 d .
C92 C 0.7094(4) 0.5743(4) 0.1853(4) 0.0341(14) Uani 1 1 d .
H92 H 0.6646 0.5732 0.1497 0.041 Uiso 1 1 calc R
C93 C 0.7109(4) 0.5064(4) 0.1917(4) 0.0359(14) Uani 1 1 d .
H93 H 0.6683 0.4593 0.1604 0.043 Uiso 1 1 calc R
C94 C 0.7311(4) 0.1588(4) 0.2415(3) 0.0274(12) Uani 1 1 d .
C95 C 0.7213(4) 0.0954(4) 0.2440(4) 0.0319(13) Uani 1 1 d .
C96 C 0.7157(4) 0.0257(3) 0.2547(3) 0.0278(12) Uani 1 1 d .
C97 C 0.7639(4) 0.0256(4) 0.3167(4) 0.0368(15) Uani 1 1 d .
H97 H 0.7998 0.0739 0.3565 0.044 Uiso 1 1 calc R
C98 C 0.7613(4) -0.0440(4) 0.3224(3) 0.0360(15) Uani 1 1 d .
H98 H 0.7968 -0.0421 0.3660 0.043 Uiso 1 1 calc R
N4 N 0.7113(3) -0.1140(3) 0.2695(3) 0.0313(11) Uani 1 1 d .
C99 C 0.6596(4) -0.1140(4) 0.2107(4) 0.0424(18) Uani 1 1 d .
H99 H 0.6205 -0.1623 0.1747 0.051 Uiso 1 1 calc R
C100 C 0.6606(4) -0.0471(4) 0.2000(4) 0.0432(18) Uani 1 1 d .
H100 H 0.6246 -0.0500 0.1561 0.052 Uiso 1 1 calc R
C101 C 0.9413(5) 0.1045(5) 0.5489(5) 0.066(3) Uani 1 1 d D
H101 H 0.9853 0.1039 0.5883 0.079 Uiso 1 1 calc R
Cl1 Cl 0.9377(2) 0.20080(19) 0.5774(2) 0.1024(11) Uani 1 1 d D
Cl2 Cl 0.96189(17) 0.0665(2) 0.45780(16) 0.0872(8) Uani 1 1 d D
Cl3 Cl 0.8503(3) 0.0431(2) 0.54358(19) 0.1186(14) Uani 1 1 d D
C102 C 0.1875(12) 0.8894(15) 0.2450(12) 0.289 Uani 0.50 1 d PD
H102 H 0.2185 0.8622 0.2685 0.346 Uiso 0.50 1 calc PR
Cl4 Cl 0.0906(3) 0.8670(4) 0.2445(4) 0.0955(19) Uani 0.50 1 d PD
Cl5 Cl 0.2214(5) 0.9921(10) 0.2990(6) 0.289 Uani 0.50 1 d PD
Cl6 Cl 0.1991(4) 0.8756(10) 0.1600(5) 0.244(9) Uani 0.50 1 d PD
C103 C 0.0974(12) 0.6476(13) 0.2204(11) 0.067(3) Uani 0.25 1 d PD
H103 H 0.0794 0.6880 0.2072 0.087 Uiso 0.25 1 calc PR
Cl7 Cl 0.0295(7) 0.6057(5) 0.2567(6) 0.067(3) Uani 0.25 1 d PD
Cl8 Cl 0.1080(5) 0.5729(5) 0.1385(5) 0.067(3) Uani 0.25 1 d PD
Cl9 Cl 0.1853(7) 0.6914(11) 0.2950(12) 0.067(3) Uani 0.25 1 d PD
C104 C 0.5233(11) 0.8494(12) 0.3358(12) 0.067 Uani 0.25 1 d PD
H104 H 0.5372 0.8057 0.2960 0.080 Uiso 0.25 1 calc PR
Cl10 Cl 0.5049(6) 0.9187(4) 0.3024(6) 0.073(3) Uani 0.25 1 d PD
Cl11 Cl 0.4355(7) 0.8143(6) 0.3548(5) 0.086(4) Uani 0.25 1 d PD
Cl12 Cl 0.5988(6) 0.8968(4) 0.4216(5) 0.067 Uani 0.25 1 d PD
O1 O 0.4975(6) 0.4662(5) 0.0510(4) 0.161(6) Uani 1 1 d .
O2 O 0.6574(6) 0.4532(7) 0.9809(4) 0.159(6) Uani 1 1 d .
O3 O 0.5932(5) 0.3693(5) 0.7630(6) 0.037(2) Uani 0.50 1 d P
O4 O 0.3003(6) 0.6292(8) 0.3297(6) 0.145(5) Uani 1 1 d .

loop_
_atom_site_aniso_label
_atom_site_aniso_U_11
_atom_site_aniso_U_22
_atom_site_aniso_U_33
_atom_site_aniso_U_23
_atom_site_aniso_U_13
_atom_site_aniso_U_12
Cd1 0.0314(2) 0.01879(18) 0.01401(16) 0.01062(14) 0.00396(14) 0.00406(16)
Br1 0.0306(3) 0.0409(4) 0.0311(3) 0.0204(3) 0.0026(2) -0.0004(3)
Br2 0.0304(3) 0.0467(4) 0.0542(4) 0.0259(3) 0.0070(3) 0.0040(3)
Pt1 0.02170(10) 0.02959(12) 0.01270(9) 0.01150(8) 0.00624(7) 0.00626(8)
P1 0.0209(6) 0.0281(7) 0.0187(6) 0.0095(5) 0.0055(5) 0.0070(6)
C1 0.025(3) 0.033(3) 0.020(2) 0.010(2) 0.006(2) 0.006(2)
C2 0.052(4) 0.057(5) 0.029(3) 0.015(3) 0.000(3) 0.031(4)
C3 0.068(6) 0.094(7) 0.036(4) 0.029(5) -0.002(4) 0.041(6)
C4 0.046(4) 0.076(6) 0.025(3) 0.014(4) -0.001(3) 0.012(4)
C5 0.042(4) 0.046(4) 0.028(3) 0.003(3) 0.009(3) 0.001(3)
C6 0.038(3) 0.036(3) 0.025(3) 0.009(2) 0.008(2) 0.010(3)
C7 0.042(4) 0.030(3) 0.023(3) 0.004(2) 0.001(2) 0.016(3)
C8 0.080(6) 0.061(5) 0.035(4) 0.020(4) 0.025(4) 0.045(5)
C9 0.160(12) 0.082(8) 0.043(5) 0.024(5) 0.052(6) 0.084(9)
C10 0.171(13) 0.057(6) 0.049(5) 0.014(5) 0.030(7) 0.063(8)
C11 0.098(8) 0.033(4) 0.083(7) 0.021(5) 0.003(6) 0.021(5)
C12 0.053(5) 0.038(4) 0.057(5) 0.015(4) 0.006(4) 0.014(4)
C13 0.029(3) 0.033(3) 0.027(3) 0.009(2) 0.015(2) 0.000(2)
C14 0.032(3) 0.051(4) 0.041(4) 0.008(3) 0.012(3) 0.003(3)
C15 0.038(4) 0.063(6) 0.065(5) 0.010(5) 0.029(4) -0.005(4)
C16 0.064(5) 0.039(4) 0.054(5) 0.002(4) 0.034(4) -0.019(4)
C17 0.072(6) 0.037(4) 0.050(4) 0.017(3) 0.026(4) -0.001(4)
C18 0.042(4) 0.034(3) 0.037(3) 0.013(3) 0.012(3) 0.004(3)
P2 0.0217(6) 0.0331(8) 0.0168(6) 0.0103(5) 0.0057(5) 0.0073(6)
C19 0.029(3) 0.032(3) 0.023(3) 0.008(2) 0.010(2) 0.001(2)
C20 0.039(4) 0.039(4) 0.028(3) 0.013(3) 0.007(3) 0.005(3)
C21 0.078(6) 0.037(4) 0.035(4) 0.013(3) 0.016(4) -0.005(4)
C22 0.065(5) 0.042(4) 0.052(5) 0.003(4) 0.034(4) -0.019(4)
C23 0.040(4) 0.054(5) 0.054(5) 0.001(4) 0.022(4) -0.009(4)
C24 0.031(3) 0.046(4) 0.035(3) 0.007(3) 0.011(3) 0.003(3)
C25 0.027(3) 0.044(4) 0.024(3) 0.006(3) 0.001(2) 0.013(3)
C26 0.051(5) 0.035(4) 0.064(5) 0.017(4) 0.021(4) 0.013(4)
C27 0.074(7) 0.036(5) 0.082(7) 0.004(4) 0.013(5) 0.015(5)
C28 0.053(5) 0.062(6) 0.073(6) -0.018(5) 0.001(5) 0.034(5)
C29 0.056(5) 0.064(6) 0.055(5) -0.004(4) 0.023(4) 0.023(5)
C30 0.040(4) 0.058(5) 0.039(4) 0.006(3) 0.014(3) 0.017(4)
C31 0.026(3) 0.042(4) 0.016(2) 0.012(2) 0.002(2) 0.007(3)
C32 0.036(3) 0.038(3) 0.020(3) 0.011(2) 0.004(2) 0.011(3)
C33 0.043(4) 0.045(4) 0.022(3) 0.004(3) 0.007(3) -0.001(3)
C34 0.048(4) 0.079(6) 0.023(3) 0.019(4) 0.003(3) 0.019(4)
C35 0.091(7) 0.081(7) 0.036(4) 0.035(4) 0.011(4) 0.050(6)
C36 0.057(5) 0.050(4) 0.031(3) 0.014(3) 0.008(3) 0.029(4)
C37 0.021(2) 0.036(3) 0.018(2) 0.015(2) 0.0052(19) 0.004(2)
C38 0.026(3) 0.043(4) 0.022(3) 0.017(2) 0.008(2) 0.009(3)
C39 0.029(3) 0.039(3) 0.017(2) 0.015(2) 0.005(2) 0.008(3)
C40 0.049(4) 0.049(4) 0.022(3) 0.022(3) 0.005(3) -0.010(3)
C41 0.055(4) 0.043(4) 0.019(3) 0.015(3) -0.002(3) -0.015(3)
N1 0.038(3) 0.033(3) 0.018(2) 0.016(2) 0.0044(19) 0.004(2)
C42 0.039(3) 0.028(3) 0.018(2) 0.012(2) 0.006(2) 0.004(3)
C43 0.041(3) 0.030(3) 0.016(2) 0.010(2) 0.004(2) 0.001(3)
C44 0.026(3) 0.032(3) 0.018(2) 0.011(2) 0.007(2) 0.005(2)
C45 0.037(3) 0.042(4) 0.021(3) 0.018(3) 0.011(2) 0.012(3)
C46 0.038(3) 0.039(3) 0.022(3) 0.021(2) 0.011(2) 0.009(3)
C47 0.047(4) 0.046(4) 0.018(3) 0.015(3) 0.003(2) -0.006(3)
C48 0.041(4) 0.040(4) 0.025(3) 0.019(3) 0.007(2) -0.004(3)
N2 0.040(3) 0.038(3) 0.019(2) 0.018(2) 0.008(2) 0.002(2)
C49 0.059(5) 0.057(5) 0.021(3) 0.021(3) 0.001(3) -0.019(4)
C50 0.053(4) 0.057(5) 0.028(3) 0.027(3) 0.006(3) -0.013(4)
Pt2 0.03229(12) 0.01806(11) 0.02387(10) 0.01122(8) 0.00382(8) 0.00761(9)
P3 0.0236(7) 0.0226(7) 0.0246(7) 0.0106(6) 0.0033(5) 0.0058(6)
C51 0.029(3) 0.027(3) 0.028(3) 0.011(2) 0.002(2) 0.007(2)
C52 0.041(4) 0.038(4) 0.043(4) 0.016(3) 0.014(3) 0.016(3)
C53 0.068(5) 0.055(5) 0.060(5) 0.025(4) 0.038(4) 0.041(5)
C54 0.072(6) 0.034(4) 0.042(4) 0.010(3) 0.020(4) 0.025(4)
C55 0.067(5) 0.028(4) 0.044(4) 0.013(3) 0.012(4) 0.010(4)
C56 0.051(4) 0.027(3) 0.039(3) 0.010(3) 0.014(3) 0.006(3)
C57 0.032(3) 0.031(3) 0.039(3) 0.020(3) 0.011(3) 0.010(3)
C58 0.060(6) 0.126(10) 0.081(7) 0.082(7) 0.005(5) 0.000(6)
C59 0.102(10) 0.160(14) 0.123(11) 0.123(11) 0.033(8) 0.018(9)
C60 0.069(7) 0.087(8) 0.143(11) 0.080(8) 0.058(8) 0.019(6)
C61 0.039(4) 0.038(4) 0.103(8) 0.020(5) 0.031(5) 0.002(3)
C62 0.033(3) 0.040(4) 0.057(4) 0.019(3) 0.012(3) 0.012(3)
C63 0.023(3) 0.033(3) 0.029(3) 0.008(2) 0.001(2) 0.007(2)
C64 0.032(3) 0.046(4) 0.036(3) 0.013(3) 0.005(3) 0.016(3)
C65 0.039(4) 0.074(6) 0.051(5) 0.008(4) 0.009(3) 0.032(4)
C66 0.045(5) 0.105(9) 0.068(6) -0.004(6) -0.015(4) 0.047(6)
C67 0.045(5) 0.090(8) 0.053(5) -0.018(5) -0.020(4) 0.029(5)
C68 0.041(4) 0.057(5) 0.038(4) -0.001(3) -0.001(3) 0.018(4)
P4 0.0279(7) 0.0208(7) 0.0241(7) 0.0107(5) 0.0030(5) 0.0063(6)
C69 0.028(3) 0.030(3) 0.031(3) 0.016(2) 0.007(2) 0.011(3)
C70 0.039(4) 0.047(4) 0.035(3) 0.008(3) -0.004(3) 0.014(3)
C71 0.041(4) 0.064(6) 0.054(5) 0.018(4) -0.004(4) 0.015(4)
C72 0.029(4) 0.076(6) 0.066(5) 0.031(5) 0.003(4) 0.015(4)
C73 0.035(4) 0.051(5) 0.061(5) 0.032(4) 0.018(3) 0.017(3)
C74 0.034(3) 0.037(4) 0.038(3) 0.019(3) 0.011(3) 0.011(3)
C75 0.038(3) 0.030(3) 0.033(3) 0.017(3) 0.015(3) 0.014(3)
C76 0.036(3) 0.032(3) 0.047(4) 0.018(3) 0.012(3) 0.011(3)
C77 0.042(4) 0.038(4) 0.078(6) 0.028(4) 0.026(4) 0.008(3)
C78 0.073(6) 0.058(6) 0.096(7) 0.053(6) 0.046(6) 0.023(5)
C79 0.084(7) 0.094(8) 0.084(7) 0.074(7) 0.037(6) 0.040(6)
C80 0.053(5) 0.059(5) 0.047(4) 0.038(4) 0.013(3) 0.014(4)
C81 0.028(3) 0.027(3) 0.028(3) 0.007(2) -0.001(2) 0.009(2)
C82 0.051(4) 0.028(3) 0.039(4) 0.011(3) 0.009(3) 0.010(3)
C83 0.059(5) 0.025(4) 0.063(5) 0.011(3) 0.009(4) 0.007(3)
C84 0.050(5) 0.031(4) 0.078(6) 0.001(4) 0.012(4) 0.017(4)
C85 0.047(5) 0.043(5) 0.074(6) 0.005(4) 0.028(4) 0.014(4)
C86 0.037(4) 0.035(4) 0.050(4) 0.011(3) 0.014(3) 0.010(3)
C87 0.037(3) 0.024(3) 0.030(3) 0.015(2) 0.006(2) 0.009(3)
C88 0.044(4) 0.029(3) 0.032(3) 0.017(3) 0.011(3) 0.011(3)
C89 0.038(3) 0.028(3) 0.031(3) 0.013(2) 0.012(3) 0.009(3)
C90 0.045(4) 0.026(3) 0.053(4) 0.022(3) -0.006(3) 0.007(3)
C91 0.043(4) 0.025(3) 0.055(4) 0.021(3) 0.001(3) 0.000(3)
N3 0.035(3) 0.027(3) 0.034(3) 0.017(2) 0.003(2) 0.003(2)
C92 0.046(4) 0.023(3) 0.029(3) 0.012(2) 0.002(3) 0.007(3)
C93 0.046(4) 0.023(3) 0.032(3) 0.011(2) 0.004(3) 0.004(3)
C94 0.034(3) 0.025(3) 0.026(3) 0.012(2) 0.009(2) 0.013(3)
C95 0.036(3) 0.024(3) 0.034(3) 0.011(2) 0.008(3) 0.010(3)
C96 0.035(3) 0.020(3) 0.031(3) 0.012(2) 0.008(2) 0.011(2)
C97 0.056(4) 0.017(3) 0.027(3) 0.008(2) 0.001(3) 0.001(3)
C98 0.057(4) 0.022(3) 0.025(3) 0.010(2) 0.004(3) 0.009(3)
N4 0.035(3) 0.026(3) 0.036(3) 0.019(2) 0.005(2) 0.008(2)
C99 0.044(4) 0.023(3) 0.049(4) 0.020(3) -0.013(3) -0.001(3)
C100 0.045(4) 0.027(3) 0.051(4) 0.023(3) -0.010(3) 0.006(3)
C101 0.074(6) 0.048(5) 0.054(5) 0.016(4) -0.014(4) 0.011(5)
Cl1 0.124(3) 0.0724(19) 0.105(2) 0.0436(18) 0.000(2) 0.0334(19)
Cl2 0.0679(16) 0.106(2) 0.0639(15) 0.0262(15) 0.0019(12) 0.0138(15)
Cl3 0.135(3) 0.103(3) 0.0743(19) 0.0242(18) 0.028(2) -0.026(2)
C102 0.074 0.667 0.199 0.287 0.042 0.057
Cl4 0.070(3) 0.135(6) 0.102(4) 0.077(4) 0.024(3) 0.022(4)
Cl5 0.074 0.667 0.199 0.287 0.042 0.057
Cl6 0.047(4) 0.55(3) 0.144(8) 0.209(13) 0.004(4) -0.001(8)
C103 0.112(8) 0.046(4) 0.094(7) 0.050(5) 0.077(6) 0.050(5)
Cl7 0.112(8) 0.046(4) 0.094(7) 0.050(5) 0.077(6) 0.050(5)
Cl8 0.112(8) 0.046(4) 0.094(7) 0.050(5) 0.077(6) 0.050(5)
Cl9 0.112(8) 0.046(4) 0.094(7) 0.050(5) 0.077(6) 0.050(5)
C104 0.103 0.030 0.090 0.024 0.076 0.030
Cl10 0.116(8) 0.031(4) 0.105(7) 0.033(4) 0.087(7) 0.039(5)
Cl11 0.117(9) 0.081(7) 0.040(4) 0.027(4) 0.028(5) -0.022(6)
Cl12 0.103 0.030 0.090 0.024 0.076 0.030
O1 0.109(8) 0.186(7) 0.059(4) -0.056(5) -0.004(5) 0.050(7)
O2 0.109(7) 0.193(11) 0.045(4) -0.063(5) -0.005(4) 0.040(7)
O3 0.032(5) 0.035(5) 0.051(5) 0.025(4) 0.016(4) 0.003(4)
O4 0.076(6) 0.211(13) 0.115(8) 0.065(8) 0.012(6) 0.002(7)

loop_
_atom_type_symbol
_atom_type_description
_atom_type_scat_dispersion_real
_atom_type_scat_dispersion_imag
_atom_type_scat_source
C C 0.0033 0.0016 'International Tables Vol C Tables 4.2.6.8 and 6.1.1.4'
H H 0.0000 0.0000 'International Tables Vol C Tables 4.2.6.8 and 6.1.1.4'
N N 0.0061 0.0033 'International Tables Vol C Tables 4.2.6.8 and 6.1.1.4'
O O 0.0106 0.0060 'International Tables Vol C Tables 4.2.6.8 and 6.1.1.4'
P P 0.1023 0.0942 'International Tables Vol C Tables 4.2.6.8 and 6.1.1.4'
Br Br -0.2901 2.4595 'International Tables Vol C Tables 4.2.6.8 and 6.1.1.4'
Cd Cd -0.8075 1.2024 'International Tables Vol C Tables 4.2.6.8 and 6.1.1.4'
Pt Pt -1.7033 8.3905 'International Tables Vol C Tables 4.2.6.8 and 6.1.1.4'
Cl Cl 0.1484 0.1585 'International Tables Vol C Tables 4.2.6.8 and 6.1.1.4'

loop_
_geom_angle_atom_site_label_1
_geom_angle_atom_site_label_2
_geom_angle_atom_site_label_3
_geom_angle
_geom_angle_site_symmetry_1
_geom_angle_site_symmetry_3
N1 Cd1 N2 175.83(19) . 1_556
N1 Cd1 N4 84.43(18) . 1_565
N2 Cd1 N4 99.30(19) 1_556 1_565
N1 Cd1 N3 95.23(18) . .
N2 Cd1 N3 81.08(19) 1_556 .
N4 Cd1 N3 178.39(17) 1_565 .
N1 Cd1 Br2 89.87(13) . .
N2 Cd1 Br2 92.18(13) 1_556 .
N4 Cd1 Br2 86.82(13) 1_565 .
N3 Cd1 Br2 91.61(13) . .
N1 Cd1 Br1 87.33(13) . .
N2 Cd1 Br1 90.85(13) 1_556 .
N4 Cd1 Br1 89.25(13) 1_565 .
N3 Cd1 Br1 92.31(13) . .
Br2 Cd1 Br1 175.37(3) . .
C44 Pt1 C37 179.8(3) . .
C44 Pt1 P2 91.01(17) . .
C37 Pt1 P2 88.88(16) . .
C44 Pt1 P1 91.12(17) . .
C37 Pt1 P1 89.00(16) . .
P2 Pt1 P1 176.59(5) . .
C13 P1 C1 100.1(3) . .
C13 P1 C7 108.7(3) . .
C1 P1 C7 105.6(3) . .
C13 P1 Pt1 119.4(2) . .
C1 P1 Pt1 117.41(19) . .
C7 P1 Pt1 104.8(2) . .
C6 C1 C2 118.8(6) . .
C6 C1 P1 117.4(5) . .
C2 C1 P1 123.7(5) . .
C3 C2 C1 119.4(8) . .
C3 C2 H2 120.3 . .
C1 C2 H2 120.3 . .
C4 C3 C2 121.4(8) . .
C4 C3 H3 119.3 . .
C2 C3 H3 119.3 . .
C5 C4 C3 119.7(7) . .
C5 C4 H4 120.1 . .
C3 C4 H4 120.1 . .
C4 C5 C6 119.8(7) . .
C4 C5 H5 120.1 . .
C6 C5 H5 120.1 . .
C1 C6 C5 120.8(7) . .
C1 C6 H6 119.6 . .
C5 C6 H6 119.6 . .
C8 C7 C12 120.5(7) . .
C8 C7 P1 123.2(6) . .
C12 C7 P1 116.2(6) . .
C7 C8 C9 118.8(9) . .
C7 C8 H8 120.6 . .
C9 C8 H8 120.6 . .
C10 C9 C8 122.8(10) . .
C10 C9 H9 118.6 . .
C8 C9 H9 118.6 . .
C9 C10 C11 118.7(9) . .
C9 C10 H10 120.7 . .
C11 C10 H10 120.7 . .
C12 C11 C10 119.9(10) . .
C12 C11 H11 120.0 . .
C10 C11 H11 120.1 . .
C7 C12 C11 119.3(9) . .
C7 C12 H12 120.3 . .
C11 C12 H12 120.3 . .
C18 C13 C14 119.9(6) . .
C18 C13 P1 121.2(5) . .
C14 C13 P1 118.8(6) . .
C15 C14 C13 120.2(9) . .
C15 C14 H14 119.9 . .
C13 C14 H14 119.9 . .
C14 C15 C16 120.0(8) . .
C14 C15 H15 120.0 . .
C16 C15 H15 120.0 . .
C17 C16 C15 120.2(7) . .
C17 C16 H16 119.9 . .
C15 C16 H16 119.9 . .
C16 C17 C18 121.2(8) . .
C16 C17 H17 119.4 . .
C18 C17 H17 119.4 . .
C13 C18 C17 118.4(7) . .
C13 C18 H18 120.8 . .
C17 C18 H18 120.8 . .
C25 P2 C31 105.7(3) . .
C25 P2 C19 107.2(3) . .
C31 P2 C19 100.2(3) . .
C25 P2 Pt1 107.0(2) . .
C31 P2 Pt1 118.1(2) . .
C19 P2 Pt1 117.6(2) . .
C20 C19 C24 119.8(6) . .
C20 C19 P2 120.5(5) . .
C24 C19 P2 119.6(6) . .
C19 C20 C21 119.0(7) . .
C19 C20 H20 120.5 . .
C21 C20 H20 120.5 . .
C22 C21 C20 120.4(9) . .
C22 C21 H21 119.8 . .
C20 C21 H21 119.8 . .
C21 C22 C23 120.5(7) . .
C21 C22 H22 119.8 . .
C23 C22 H22 119.8 . .
C24 C23 C22 119.1(8) . .
C24 C23 H23 120.4 . .
C22 C23 H23 120.4 . .
C23 C24 C19 121.2(8) . .
C23 C24 H24 119.4 . .
C19 C24 H24 119.4 . .
C26 C25 C30 118.7(7) . .
C26 C25 P2 117.5(5) . .
C30 C25 P2 123.8(6) . .
C25 C26 C27 121.2(8) . .
C25 C26 H26 119.4 . .
C27 C26 H26 119.4 . .
C28 C27 C26 118.1(10) . .
C28 C27 H27 121.0 . .
C26 C27 H27 121.0 . .
C27 C28 C29 121.3(9) . .
C27 C28 H28 119.4 . .
C29 C28 H28 119.4 . .
C30 C29 C28 119.9(9) . .
C30 C29 H29 120.0 . .
C28 C29 H29 120.0 . .
C29 C30 C25 120.7(9) . .
C29 C30 H30 119.6 . .
C25 C30 H30 119.6 . .
C36 C31 C32 119.4(5) . .
C36 C31 P2 123.7(5) . .
C32 C31 P2 117.0(5) . .
C33 C32 C31 119.9(6) . .
C33 C32 H32 120.0 . .
C31 C32 H32 120.0 . .
C32 C33 C34 119.9(7) . .
C32 C33 H33 120.0 . .
C34 C33 H33 120.0 . .
C35 C34 C33 119.9(6) . .
C35 C34 H34 120.0 . .
C33 C34 H34 120.0 . .
C34 C35 C36 120.8(8) . .
C34 C35 H35 119.6 . .
C36 C35 H35 119.6 . .
C31 C36 C35 120.0(7) . .
C31 C36 H36 120.0 . .
C35 C36 H36 120.0 . .
C38 C37 Pt1 176.7(6) . .
C37 C38 C39 175.0(6) . .
C43 C39 C40 116.8(5) . .
C43 C39 C38 122.8(5) . .
C40 C39 C38 120.4(6) . .
C41 C40 C39 119.9(6) . .
C41 C40 H40 120.1 . .
C39 C40 H40 120.1 . .
N1 C41 C40 123.1(6) . .
N1 C41 H41 118.5 . .
C40 C41 H41 118.5 . .
C42 N1 C41 117.2(5) . .
C42 N1 Cd1 125.2(4) . .
C41 N1 Cd1 117.2(4) . .
N1 C42 C43 123.5(5) . .
N1 C42 H42 118.3 . .
C43 C42 H42 118.3 . .
C42 C43 C39 119.6(5) . .
C42 C43 H43 120.2 . .
C39 C43 H43 120.2 . .
C45 C44 Pt1 176.4(6) . .
C44 C45 C46 174.6(7) . .
C47 C46 C50 116.8(5) . .
C47 C46 C45 123.0(6) . .
C50 C46 C45 120.2(6) . .
C46 C47 C48 119.5(6) . .
C46 C47 H47 120.3 . .
C48 C47 H47 120.3 . .
N2 C48 C47 123.9(6) . .
N2 C48 H48 118.1 . .
C47 C48 H48 118.1 . .
C48 N2 C49 116.8(5) . .
C48 N2 Cd1 125.9(4) . 1_554
C49 N2 Cd1 116.9(4) . 1_554
N2 C49 C50 123.9(6) . .
N2 C49 H49 118.1 . .
C50 C49 H49 118.1 . .
C49 C50 C46 119.1(6) . .
C49 C50 H50 120.4 . .
C46 C50 H50 120.4 . .
C94 Pt2 C87 178.9(2) . .
C94 Pt2 P3 93.04(17) . .
C87 Pt2 P3 85.83(17) . .
C94 Pt2 P4 86.19(17) . .
C87 Pt2 P4 94.94(17) . .
P3 Pt2 P4 177.97(5) . .
C57 P3 C51 103.6(3) . .
C57 P3 C63 104.9(3) . .
C51 P3 C63 104.1(3) . .
C57 P3 Pt2 114.0(2) . .
C51 P3 Pt2 117.4(2) . .
C63 P3 Pt2 111.6(2) . .
C56 C51 C52 118.6(6) . .
C56 C51 P3 119.5(5) . .
C52 C51 P3 122.0(5) . .
C53 C52 C51 120.9(7) . .
C53 C52 H52 119.5 . .
C51 C52 H52 119.5 . .
C52 C53 C54 120.3(7) . .
C52 C53 H53 119.8 . .
C54 C53 H53 119.8 . .
C55 C54 C53 120.2(7) . .
C55 C54 H54 119.9 . .
C53 C54 H54 119.9 . .
C54 C55 C56 119.2(7) . .
C54 C55 H55 120.4 . .
C56 C55 H55 120.4 . .
C51 C56 C55 120.7(7) . .
C51 C56 H56 119.6 . .
C55 C56 H56 119.6 . .
C62 C57 C58 118.4(7) . .
C62 C57 P3 119.3(5) . .
C58 C57 P3 122.3(6) . .
C57 C58 C59 119.9(10) . .
C57 C58 H58 120.0 . .
C59 C58 H58 120.0 . .
C60 C59 C58 121.9(10) . .
C60 C59 H59 119.1 . .
C58 C59 H59 119.1 . .
C59 C60 C61 118.7(9) . .
C59 C60 H60 120.7 . .
C61 C60 H60 120.7 . .
C60 C61 C62 120.7(9) . .
C60 C61 H61 119.7 . .
C62 C61 H61 119.7 . .
C57 C62 C61 120.3(8) . .
C57 C62 H62 119.9 . .
C61 C62 H62 119.9 . .
C64 C63 C68 119.6(6) . .
C64 C63 P3 119.7(5) . .
C68 C63 P3 120.6(5) . .
C63 C64 C65 119.2(7) . .
C63 C64 H64 120.4 . .
C65 C64 H64 120.4 . .
C66 C65 C64 121.2(8) . .
C66 C65 H65 119.4 . .
C64 C65 H65 119.4 . .
C65 C66 C67 119.5(8) . .
C65 C66 H66 120.3 . .
C67 C66 H66 120.3 . .
C68 C67 C66 120.8(8) . .
C68 C67 H67 119.6 . .
C66 C67 H67 119.6 . .
C67 C68 C63 119.6(7) . .
C67 C68 H68 120.2 . .
C63 C68 H68 120.2 . .
C81 P4 C75 103.1(3) . .
C81 P4 C69 105.1(3) . .
C75 P4 C69 102.8(3) . .
C81 P4 Pt2 119.3(2) . .
C75 P4 Pt2 115.9(2) . .
C69 P4 Pt2 109.0(2) . .
C70 C69 C74 119.9(6) . .
C70 C69 P4 122.4(5) . .
C74 C69 P4 117.6(5) . .
C69 C70 C71 119.5(7) . .
C69 C70 H70 120.3 . .
C71 C70 H70 120.3 . .
C70 C71 C72 120.2(8) . .
C70 C71 H71 119.9 . .
C72 C71 H71 119.9 . .
C73 C72 C71 119.8(7) . .
C73 C72 H72 120.1 . .
C71 C72 H72 120.1 . .
C72 C73 C74 120.1(8) . .
C72 C73 H73 119.9 . .
C74 C73 H73 119.9 . .
C73 C74 C69 120.3(7) . .
C73 C74 H74 119.8 . .
C69 C74 H74 119.8 . .
C80 C75 C76 119.9(6) . .
C80 C75 P4 120.5(5) . .
C76 C75 P4 119.6(5) . .
C77 C76 C75 120.2(7) . .
C77 C76 H76 119.9 . .
C75 C76 H76 119.9 . .
C78 C77 C76 120.3(8) . .
C78 C77 H77 119.8 . .
C76 C77 H77 119.8 . .
C77 C78 C79 120.3(8) . .
C77 C78 H78 119.9 . .
C79 C78 H78 119.9 . .
C80 C79 C78 120.3(8) . .
C80 C79 H79 119.9 . .
C78 C79 H79 119.9 . .
C75 C80 C79 119.0(8) . .
C75 C80 H80 120.5 . .
C79 C80 H80 120.5 . .
C86 C81 C82 119.6(6) . .
C86 C81 P4 120.9(5) . .
C82 C81 P4 119.6(5) . .
C81 C82 C83 119.3(7) . .
C81 C82 H82 120.4 . .
C83 C82 H82 120.4 . .
C84 C83 C82 121.2(8) . .
C84 C83 H83 119.4 . .
C82 C83 H83 119.4 . .
C83 C84 C85 119.9(8) . .
C83 C84 H84 120.0 . .
C85 C84 H84 120.0 . .
C84 C85 C86 120.1(8) . .
C84 C85 H85 120.0 . .
C86 C85 H85 120.0 . .
C81 C86 C85 119.9(7) . .
C81 C86 H86 120.1 . .
C85 C86 H86 120.1 . .
C88 C87 Pt2 171.9(5) . .
C87 C88 C89 172.7(7) . .
C93 C89 C90 116.2(6) . .
C93 C89 C88 121.1(6) . .
C90 C89 C88 122.7(6) . .
C91 C90 C89 120.2(6) . .
C91 C90 H90 119.9 . .
C89 C90 H90 119.9 . .
N3 C91 C90 123.3(6) . .
N3 C91 H91 118.4 . .
C90 C91 H91 118.4 . .
C91 N3 C92 117.1(6) . .
C91 N3 Cd1 118.9(4) . .
C92 N3 Cd1 120.5(4) . .
N3 C92 C93 123.2(6) . .
N3 C92 H92 118.4 . .
C93 C92 H92 118.4 . .
C92 C93 C89 120.0(6) . .
C92 C93 H93 120.0 . .
C89 C93 H93 120.0 . .
C95 C94 Pt2 172.8(5) . .
C94 C95 C96 174.0(7) . .
C97 C96 C100 116.9(5) . .
C97 C96 C95 122.0(6) . .
C100 C96 C95 121.1(6) . .
C96 C97 C98 120.6(6) . .
C96 C97 H97 119.7 . .
C98 C97 H97 119.7 . .
N4 C98 C97 123.1(6) . .
N4 C98 H98 118.4 . .
C97 C98 H98 118.4 . .
C98 N4 C99 116.9(5) . .
C98 N4 Cd1 122.0(4) . 1_545
C99 N4 Cd1 117.0(4) . 1_545
N4 C99 C100 122.9(6) . .
N4 C99 H99 118.6 . .
C100 C99 H99 118.6 . .
C99 C100 C96 119.4(6) . .
C99 C100 H100 120.3 . .
C96 C100 H100 120.3 . .
Cl1 C101 Cl3 111.0(6) . .
Cl1 C101 Cl2 111.1(5) . .
Cl3 C101 Cl2 109.1(4) . .
Cl1 C101 H101 108.5 . .
Cl3 C101 H101 108.5 . .
Cl2 C101 H101 108.5 . .
Cl6 C102 Cl4 112.7(13) . .
Cl6 C102 Cl5 103.5(14) . .
Cl4 C102 Cl5 103.5(13) . .
Cl6 C102 H102 112.2 . .
Cl4 C102 H102 112.2 . .
Cl5 C102 H102 112.2 . .
Cl7 C103 Cl9 104.2(14) . .
Cl7 C103 Cl8 108.7(11) . .
Cl9 C103 Cl8 111.6(13) . .
Cl7 C103 H103 110.7 . .
Cl9 C103 H103 110.7 . .
Cl8 C103 H103 110.7 . .
Cl12 C104 Cl11 108.4(11) . .
Cl12 C104 Cl10 109.3(12) . .
Cl11 C104 Cl10 105.2(11) . .
Cl12 C104 H104 111.2 . .
Cl11 C104 H104 111.2 . .
Cl10 C104 H104 111.2 . .

loop_
_geom_bond_atom_site_label_1
_geom_bond_atom_site_label_2
_geom_bond_distance
_geom_bond_site_symmetry_2
Cd1 N1 2.363(4) .
Cd1 N2 2.365(4) 1_556
Cd1 N4 2.378(5) 1_565
Cd1 N3 2.386(5) .
Cd1 Br2 2.7396(8) .
Cd1 Br1 2.7451(7) .
Pt1 C44 1.994(5) .
Pt1 C37 1.997(5) .
Pt1 P2 2.2976(14) .
Pt1 P1 2.3045(14) .
P1 C13 1.816(6) .
P1 C1 1.817(5) .
P1 C7 1.823(7) .
C1 C6 1.379(9) .
C1 C2 1.392(9) .
C2 C3 1.386(10) .
C2 H2 0.9500 .
C3 C4 1.366(13) .
C3 H3 0.9500 .
C4 C5 1.366(12) .
C4 H4 0.9500 .
C5 C6 1.397(9) .
C5 H5 0.9500 .
C6 H6 0.9500 .
C7 C8 1.372(10) .
C7 C12 1.390(11) .
C8 C9 1.407(13) .
C8 H8 0.9500 .
C9 C10 1.321(17) .
C9 H9 0.9500 .
C10 C11 1.427(17) .
C10 H10 0.9500 .
C11 C12 1.392(12) .
C11 H11 0.9500 .
C12 H12 0.9500 .
C13 C18 1.384(10) .
C13 C14 1.422(10) .
C14 C15 1.378(11) .
C14 H14 0.9500 .
C15 C16 1.385(14) .
C15 H15 0.9500 .
C16 C17 1.375(13) .
C16 H16 0.9500 .
C17 C18 1.415(9) .
C17 H17 0.9500 .
C18 H18 0.9500 .
P2 C25 1.811(7) .
P2 C31 1.825(5) .
P2 C19 1.827(6) .
C19 C20 1.376(10) .
C19 C24 1.390(9) .
C20 C21 1.415(10) .
C20 H20 0.9500 .
C21 C22 1.351(13) .
C21 H21 0.9500 .
C22 C23 1.404(14) .
C22 H22 0.9500 .
C23 C24 1.363(11) .
C23 H23 0.9500 .
C24 H24 0.9500 .
C25 C26 1.385(10) .
C25 C30 1.385(9) .
C26 C27 1.413(12) .
C26 H26 0.9500 .
C27 C28 1.373(15) .
C27 H27 0.9500 .
C28 C29 1.381(16) .
C28 H28 0.9500 .
C29 C30 1.380(12) .
C29 H29 0.9500 .
C30 H30 0.9500 .
C31 C36 1.366(10) .
C31 C32 1.403(9) .
C32 C33 1.377(8) .
C32 H32 0.9500 .
C33 C34 1.390(12) .
C33 H33 0.9500 .
C34 C35 1.352(13) .
C34 H34 0.9500 .
C35 C36 1.394(10) .
C35 H35 0.9500 .
C36 H36 0.9500 .
C37 C38 1.188(7) .
C38 C39 1.428(7) .
C39 C43 1.393(8) .
C39 C40 1.398(8) .
C40 C41 1.376(8) .
C40 H40 0.9500 .
C41 N1 1.351(8) .
C41 H41 0.9500 .
N1 C42 1.329(7) .
C42 C43 1.390(7) .
C42 H42 0.9500 .
C43 H43 0.9500 .
C44 C45 1.203(7) .
C45 C46 1.422(7) .
C46 C47 1.385(8) .
C46 C50 1.391(9) .
C47 C48 1.387(8) .
C47 H47 0.9500 .
C48 N2 1.319(8) .
C48 H48 0.9500 .
N2 C49 1.328(8) .
N2 Cd1 2.365(4) 1_554
C49 C50 1.387(8) .
C49 H49 0.9500 .
C50 H50 0.9500 .
Pt2 C94 1.964(6) .
Pt2 C87 1.997(6) .
Pt2 P3 2.3082(14) .
Pt2 P4 2.3155(14) .
P3 C57 1.821(6) .
P3 C51 1.825(6) .
P3 C63 1.833(6) .
C51 C56 1.386(9) .
C51 C52 1.388(9) .
C52 C53 1.361(11) .
C52 H52 0.9500 .
C53 C54 1.384(12) .
C53 H53 0.9500 .
C54 C55 1.373(11) .
C54 H54 0.9500 .
C55 C56 1.393(10) .
C55 H55 0.9500 .
C56 H56 0.9500 .
C57 C62 1.369(9) .
C57 C58 1.372(10) .
C58 C59 1.379(14) .
C58 H58 0.9500 .
C59 C60 1.340(17) .
C59 H59 0.9500 .
C60 C61 1.358(15) .
C60 H60 0.9500 .
C61 C62 1.390(11) .
C61 H61 0.9500 .
C62 H62 0.9500 .
C63 C64 1.370(9) .
C63 C68 1.403(9) .
C64 C65 1.377(10) .
C64 H64 0.9500 .
C65 C66 1.359(12) .
C65 H65 0.9500 .
C66 C67 1.372(13) .
C66 H66 0.9500 .
C67 C68 1.354(11) .
C67 H67 0.9500 .
C68 H68 0.9500 .
P4 C81 1.818(6) .
P4 C75 1.818(6) .
P4 C69 1.828(6) .
C69 C70 1.384(9) .
C69 C74 1.392(9) .
C70 C71 1.391(10) .
C70 H70 0.9500 .
C71 C72 1.401(13) .
C71 H71 0.9500 .
C72 C73 1.370(12) .
C72 H72 0.9500 .
C73 C74 1.387(10) .
C73 H73 0.9500 .
C74 H74 0.9500 .
C75 C80 1.388(9) .
C75 C76 1.401(9) .
C76 C77 1.393(10) .
C76 H76 0.9500 .
C77 C78 1.352(13) .
C77 H77 0.9500 .
C78 C79 1.409(14) .
C78 H78 0.9500 .
C79 C80 1.397(11) .
C79 H79 0.9500 .
C80 H80 0.9500 .
C81 C86 1.391(9) .
C81 C82 1.396(9) .
C82 C83 1.397(10) .
C82 H82 0.9500 .
C83 C84 1.369(13) .
C83 H83 0.9500 .
C84 C85 1.379(13) .
C84 H84 0.9500 .
C85 C86 1.404(11) .
C85 H85 0.9500 .
C86 H86 0.9500 .
C87 C88 1.213(8) .
C88 C89 1.422(9) .
C89 C93 1.378(9) .
C89 C90 1.397(9) .
C90 C91 1.357(9) .
C90 H90 0.9500 .
C91 N3 1.322(9) .
C91 H91 0.9500 .
N3 C92 1.338(8) .
C92 C93 1.366(9) .
C92 H92 0.9500 .
C93 H93 0.9500 .
C94 C95 1.220(9) .
C95 C96 1.424(8) .
C96 C97 1.356(9) .
C96 C100 1.409(9) .
C97 C98 1.379(9) .
C97 H97 0.9500 .
C98 N4 1.338(8) .
C98 H98 0.9500 .
N4 C99 1.339(8) .
N4 Cd1 2.378(5) 1_545
C99 C100 1.382(9) .
C99 H99 0.9500 .
C100 H100 0.9500 .
C101 Cl1 1.730(9) .
C101 Cl3 1.759(9) .
C101 Cl2 1.768(9) .
C101 H101 1.0000 .
C102 Cl6 1.628(18) .
C102 Cl4 1.678(17) .
C102 Cl5 1.75(2) .
C102 H102 1.0000 .
C103 Cl7 1.718(16) .
C103 Cl9 1.731(18) .
C103 Cl8 1.746(17) .
C103 H103 1.0000 .
C104 Cl12 1.724(18) .
C104 Cl11 1.729(17) .
C104 Cl10 1.757(17) .
C104 H104 1.0000 .
